data_7155182
loop_
_publ_author_name
'Zhang, Hongbo'
'Chen, Jiteng'
'Zhao, Xiao-Ming'

_publ_section_title
;
 Enantioselective synthesis of fluorinated branched allylic compounds via
 Ir-catalyzed allylations of functionalized fluorinated methylene
 derivatives.
;
_journal_issue 30
_journal_name_full 'Organic &amp; biomolecular chemistry'
_journal_page_first 7183
_journal_page_last 7186
_journal_paper_doi 10.1039/c6ob01246a
_journal_volume 14
_journal_year 2016
_chemical_compound_source 'man made'
_chemical_formula_moiety 'C14 H14 Br F O4'
_chemical_formula_sum 'C14 H14 Br F O4'
_chemical_formula_weight 345.16
_chemical_name_common no
_chemical_name_systematic 'Dimethyl-2-(1-(4-bromophenyl)allyl)-2-fluoromalonate '
_chemical_properties_physical Heat-sensitive
_space_group_crystal_system monoclinic
_space_group_IT_number 4
_space_group_name_Hall 'P 2yb'
_space_group_name_H-M_alt 'P 1 21 1'
_symmetry_space_group_name_Hall 'P 2yb'
_symmetry_space_group_name_H-M 'P 1 21 1'
_atom_sites_solution_hydrogens geom
_audit_creation_method SHELXL-2014/7
_audit_update_record
;
2016-05-09 deposited with the CCDC.
2016-06-29 downloaded from the CCDC.
;
_cell_angle_alpha 90
_cell_angle_beta 94.578(2)
_cell_angle_gamma 90
_cell_formula_units_Z 4
_cell_length_a 10.6347(7)
_cell_length_b 5.7454(4)
_cell_length_c 25.1891(15)
_cell_measurement_reflns_used 9920
_cell_measurement_temperature 293(2)
_cell_measurement_theta_max 68.54
_cell_measurement_theta_min 4.17
_cell_volume 1534.16(17)
_computing_cell_refinement 'Bruker SAINT'
_computing_data_collection 'Bruker APEX3'
_computing_data_reduction 'Bruker SAINT'
_computing_molecular_graphics 'Bruker SHELXTL'
_computing_publication_material 'Bruker SHELXTL'
_computing_structure_refinement 'SHELXL-2014/7 (Sheldrick, 2014)'
_computing_structure_solution 'SHELXS-97 (Sheldrick 2008)'
_diffrn_ambient_temperature 293(2)
_diffrn_measured_fraction_theta_full 0.992
_diffrn_measured_fraction_theta_max 0.992
_diffrn_measurement_device_type 'Bruker APEX-III COMS'
_diffrn_measurement_method '\f and \w scans'
_diffrn_radiation_type CuK\a
_diffrn_radiation_wavelength 1.54178
_diffrn_reflns_av_R_equivalents 0.0388
_diffrn_reflns_av_unetI/netI 0.0428
_diffrn_reflns_Laue_measured_fraction_full 0.992
_diffrn_reflns_Laue_measured_fraction_max 0.992
_diffrn_reflns_limit_h_max 12
_diffrn_reflns_limit_h_min -12
_diffrn_reflns_limit_k_max 6
_diffrn_reflns_limit_k_min -6
_diffrn_reflns_limit_l_max 29
_diffrn_reflns_limit_l_min -29
_diffrn_reflns_number 13577
_diffrn_reflns_point_group_measured_fraction_full 0.967
_diffrn_reflns_point_group_measured_fraction_max 0.967
_diffrn_reflns_theta_full 66.586
_diffrn_reflns_theta_max 66.585
_diffrn_reflns_theta_min 3.520
_exptl_absorpt_coefficient_mu 3.854
_exptl_absorpt_correction_type multi-scan
_exptl_absorpt_process_details sadabs
_exptl_crystal_colour colourless
_exptl_crystal_density_diffrn 1.494
_exptl_crystal_description sheet
_exptl_crystal_F_000 696
_exptl_crystal_preparation Luminescent
_exptl_crystal_size_max 0.500
_exptl_crystal_size_mid 0.400
_exptl_crystal_size_min 0.080
_exptl_transmission_factor_max 0.7531
_exptl_transmission_factor_min 0.4584
_refine_diff_density_max 0.470
_refine_diff_density_min -0.429
_refine_diff_density_rms 0.057
_refine_ls_abs_structure_details
; 
 Flack x determined using 1947 quotients [(I+)-(I-)]/[(I+)+(I-)] 
 (Parsons, Flack and Wagner, Acta Cryst. B69 (2013) 249-259). 
;
_refine_ls_abs_structure_Flack -0.014(14)
_refine_ls_extinction_coef 0.0056(7)
_refine_ls_extinction_expression Fc^*^=kFc[1+0.001xFc^2^\l^3^/sin(2\q)]^-1/4^
_refine_ls_extinction_method 'SHELXL-2014/7 (Sheldrick 2014'
_refine_ls_goodness_of_fit_ref 1.056
_refine_ls_hydrogen_treatment constr
_refine_ls_matrix_type full
_refine_ls_number_parameters 366
_refine_ls_number_reflns 5247
_refine_ls_number_restraints 1
_refine_ls_restrained_S_all 1.056
_refine_ls_R_factor_all 0.0545
_refine_ls_R_factor_gt 0.0519
_refine_ls_shift/su_max 0.000
_refine_ls_shift/su_mean 0.000
_refine_ls_structure_factor_coef Fsqd
_refine_ls_weighting_details 'w=1/[\s^2^(Fo^2^)+(0.0840P)^2^+0.5010P] where P=(Fo^2^+2Fc^2^)/3'
_refine_ls_weighting_scheme calc
_refine_ls_wR_factor_gt 0.1461
_refine_ls_wR_factor_ref 0.1493
_reflns_Friedel_coverage 0.758
_reflns_Friedel_fraction_full 0.936
_reflns_Friedel_fraction_max 0.936
_reflns_number_gt 4945
_reflns_number_total 5247
_reflns_threshold_expression 'I > 2\s(I)'
_cod_data_source_file c6ob01246a2.cif
_cod_data_source_block cu_160121a
_cod_depositor_comments 'Adding full bibliography for 7155182.cif.'
_cod_database_code 7155182
_shelx_shelxl_version_number 2014/7
_shelx_space_group_comment
; 
The symmetry employed for this shelxl refinement is uniquely defined 
by the following loop, which should always be used as a source of 
symmetry information in preference to the above space-group names. 
They are only intended as comments. 
;
_shelx_estimated_absorpt_t_min 0.249
_shelx_estimated_absorpt_t_max 0.748

loop_
_space_group_symop_operation_xyz
'x, y, z'
'-x, y+1/2, -z'

loop_
_atom_site_label
_atom_site_type_symbol
_atom_site_fract_x
_atom_site_fract_y
_atom_site_fract_z
_atom_site_U_iso_or_equiv
_atom_site_adp_type
_atom_site_occupancy
_atom_site_site_symmetry_order
_atom_site_calc_flag
_atom_site_refinement_flags_posn
_atom_site_refinement_flags_adp
Br1 Br 0.39050(13) 0.2604(3) 0.41846(3) 0.1488(6) Uani 1 1 d . .
Br2 Br 1.21431(9) 0.5086(4) 0.94902(5) 0.1555(6) Uani 1 1 d . .
F1 F 0.1639(5) 0.7452(7) 0.64375(16) 0.1000(12) Uani 1 1 d . .
F2 F 0.6017(4) 0.3688(6) 0.85463(19) 0.0939(12) Uani 1 1 d . .
O1 O 0.3987(5) 0.6455(9) 0.6728(3) 0.1098(18) Uani 1 1 d . .
O2 O 0.3526(3) 0.2738(7) 0.68481(15) 0.0704(9) Uani 1 1 d . .
O3 O 0.0786(4) 0.7028(7) 0.7361(2) 0.0852(12) Uani 1 1 d . .
O4 O 0.1183(4) 0.3210(7) 0.73912(14) 0.0688(9) Uani 1 1 d . .
O5 O 0.3861(4) 0.5186(8) 0.8094(2) 0.0934(14) Uani 1 1 d . .
O6 O 0.4520(3) 0.8832(6) 0.81455(19) 0.0715(10) Uani 1 1 d . .
O7 O 0.6942(4) 0.8191(8) 0.77309(16) 0.0794(11) Uani 1 1 d . .
O8 O 0.7373(5) 0.4419(10) 0.7732(3) 0.113(2) Uani 1 1 d . .
C1 C 0.1190(6) 0.3428(10) 0.6263(2) 0.0687(13) Uani 1 1 d . .
H1 H 0.1292 0.1909 0.6439 0.082 Uiso 1 1 calc R U
C2 C 0.1846(6) 0.3285(10) 0.5750(2) 0.0727(14) Uani 1 1 d . .
C3 C 0.1692(11) 0.4949(19) 0.5361(3) 0.123(3) Uani 1 1 d . .
H3 H 0.1166 0.6213 0.5407 0.148 Uiso 1 1 calc R U
C4 C 0.2316(13) 0.477(2) 0.4896(3) 0.141(4) Uani 1 1 d . .
H4 H 0.2229 0.5935 0.4640 0.169 Uiso 1 1 calc R U
C5 C 0.3055(8) 0.2882(16) 0.4819(2) 0.097(2) Uani 1 1 d . .
C6 C 0.3242(9) 0.1252(16) 0.5194(3) 0.100(2) Uani 1 1 d . .
H6 H 0.3783 0.0012 0.5146 0.119 Uiso 1 1 calc R U
C7 C 0.2618(7) 0.1426(12) 0.5661(2) 0.0849(17) Uani 1 1 d . .
H7 H 0.2727 0.0259 0.5916 0.102 Uiso 1 1 calc R U
C8 C -0.0201(8) 0.3903(18) 0.6183(3) 0.104(2) Uani 1 1 d . .
H8 H -0.0462 0.5262 0.6007 0.124 Uiso 1 1 calc R U
C9 C -0.1046(9) 0.256(3) 0.6343(4) 0.145(4) Uani 1 1 d . .
H9A H -0.0814 0.1183 0.6520 0.174 Uiso 1 1 calc R U
H9B H -0.1894 0.2945 0.6281 0.174 Uiso 1 1 calc R U
C10 C 0.1820(5) 0.5255(9) 0.6650(2) 0.0654(11) Uani 1 1 d . .
C11 C 0.3250(5) 0.4911(10) 0.6746(2) 0.0673(12) Uani 1 1 d . .
C12 C 0.4851(6) 0.2116(15) 0.6929(3) 0.093(2) Uani 1 1 d . .
H12A H 0.5291 0.2702 0.6639 0.140 Uiso 1 1 calc R U
H12B H 0.4932 0.0452 0.6945 0.140 Uiso 1 1 calc R U
H12C H 0.5206 0.2781 0.7257 0.140 Uiso 1 1 calc R U
C13 C 0.1192(4) 0.5296(10) 0.7180(2) 0.0612(11) Uani 1 1 d . .
C14 C 0.0593(6) 0.3014(15) 0.7885(3) 0.0878(19) Uani 1 1 d . .
H14A H 0.1105 0.3783 0.8164 0.132 Uiso 1 1 calc R U
H14B H 0.0506 0.1401 0.7975 0.132 Uiso 1 1 calc R U
H14C H -0.0226 0.3729 0.7847 0.132 Uiso 1 1 calc R U
C15 C 0.6574(5) 0.7537(9) 0.88389(18) 0.0608(10) Uani 1 1 d . .
H15 H 0.6556 0.9145 0.8709 0.073 Uiso 1 1 calc R U
C16 C 0.7937(5) 0.6907(10) 0.90027(19) 0.0662(12) Uani 1 1 d . .
C17 C 0.8257(6) 0.4910(15) 0.9286(3) 0.0898(18) Uani 1 1 d . .
H17 H 0.7625 0.3920 0.9384 0.108 Uiso 1 1 calc R U
C18 C 0.9525(8) 0.4351(15) 0.9427(3) 0.099(2) Uani 1 1 d . .
H18 H 0.9735 0.2997 0.9616 0.118 Uiso 1 1 calc R U
C19 C 1.0445(6) 0.5826(15) 0.9283(3) 0.0882(19) Uani 1 1 d . .
C20 C 1.0143(6) 0.7853(18) 0.9014(3) 0.096(2) Uani 1 1 d . .
H20 H 1.0780 0.8868 0.8931 0.115 Uiso 1 1 calc R U
C21 C 0.8891(6) 0.8393(12) 0.8866(2) 0.0793(15) Uani 1 1 d . .
H21 H 0.8692 0.9747 0.8675 0.095 Uiso 1 1 calc R U
C22 C 0.5751(7) 0.7401(16) 0.9294(2) 0.0894(18) Uani 1 1 d . .
H22 H 0.5719 0.6008 0.9480 0.107 Uiso 1 1 calc R U
C23 C 0.5069(9) 0.918(2) 0.9442(4) 0.123(3) Uani 1 1 d . .
H23A H 0.5087 1.0587 0.9261 0.148 Uiso 1 1 calc R U
H23B H 0.4571 0.9019 0.9727 0.148 Uiso 1 1 calc R U
C24 C 0.6028(5) 0.5955(7) 0.8379(2) 0.0609(11) Uani 1 1 d . .
C25 C 0.4664(4) 0.6596(9) 0.8194(2) 0.0588(11) Uani 1 1 d . .
C26 C 0.3252(5) 0.9635(11) 0.8013(3) 0.0851(18) Uani 1 1 d . .
H26A H 0.2999 0.9249 0.7649 0.128 Uiso 1 1 calc R U
H26B H 0.3218 1.1292 0.8058 0.128 Uiso 1 1 calc R U
H26C H 0.2692 0.8899 0.8242 0.128 Uiso 1 1 calc R U
C27 C 0.6862(5) 0.6066(11) 0.7906(3) 0.0710(15) Uani 1 1 d . .
C28 C 0.7690(7) 0.858(2) 0.7294(3) 0.112(3) Uani 1 1 d . .
H28A H 0.8367 0.7466 0.7307 0.168 Uiso 1 1 calc R U
H28B H 0.8032 1.0122 0.7315 0.168 Uiso 1 1 calc R U
H28C H 0.7175 0.8399 0.6966 0.168 Uiso 1 1 calc R U

loop_
_atom_site_aniso_label
_atom_site_aniso_U_11
_atom_site_aniso_U_22
_atom_site_aniso_U_33
_atom_site_aniso_U_23
_atom_site_aniso_U_13
_atom_site_aniso_U_12
Br1 0.2053(12) 0.1868(12) 0.0579(4) -0.0042(5) 0.0338(5) -0.0568(10)
Br2 0.0882(5) 0.2303(15) 0.1427(9) -0.0135(10) -0.0235(5) 0.0350(7)
F1 0.146(3) 0.0550(19) 0.099(2) 0.0172(19) 0.010(2) 0.005(2)
F2 0.106(3) 0.0440(16) 0.128(3) 0.0091(17) -0.014(2) -0.0046(15)
O1 0.109(3) 0.076(3) 0.151(5) -0.020(3) 0.055(3) -0.033(3)
O2 0.0624(18) 0.070(2) 0.079(2) -0.0029(19) 0.0041(15) -0.0044(16)
O3 0.072(2) 0.071(3) 0.114(3) -0.026(2) 0.015(2) 0.0118(18)
O4 0.077(2) 0.070(2) 0.0606(18) 0.0024(15) 0.0130(16) 0.0133(16)
O5 0.073(2) 0.058(2) 0.149(4) -0.020(3) 0.003(2) -0.0113(19)
O6 0.0609(18) 0.0463(19) 0.106(3) -0.0056(17) 0.0009(18) -0.0016(13)
O7 0.084(2) 0.093(3) 0.064(2) 0.0054(19) 0.0218(17) 0.024(2)
O8 0.082(3) 0.095(4) 0.164(5) -0.062(4) 0.023(3) 0.013(2)
C1 0.082(3) 0.063(3) 0.060(3) -0.001(2) -0.001(2) -0.004(2)
C2 0.098(4) 0.065(3) 0.054(3) 0.002(2) -0.003(2) -0.009(3)
C3 0.207(10) 0.099(6) 0.063(4) 0.019(4) 0.007(5) 0.025(6)
C4 0.245(12) 0.123(8) 0.055(4) 0.029(4) 0.013(5) 0.007(8)
C5 0.141(6) 0.100(5) 0.050(3) 0.003(3) 0.007(3) -0.030(5)
C6 0.127(6) 0.102(5) 0.072(4) 0.006(4) 0.022(4) 0.000(4)
C7 0.129(5) 0.071(3) 0.057(3) 0.013(3) 0.019(3) 0.000(3)
C8 0.098(5) 0.129(6) 0.080(4) -0.007(4) -0.011(4) -0.003(4)
C9 0.103(6) 0.225(13) 0.106(6) -0.027(9) 0.005(5) -0.038(8)
C10 0.092(3) 0.043(2) 0.062(3) 0.000(2) 0.006(2) 0.001(2)
C11 0.083(3) 0.058(3) 0.063(3) -0.012(2) 0.022(2) -0.015(3)
C12 0.066(3) 0.106(5) 0.108(5) -0.018(4) 0.012(3) 0.005(3)
C13 0.057(2) 0.057(3) 0.068(3) -0.005(2) 0.0007(19) 0.000(2)
C14 0.074(3) 0.119(6) 0.074(3) 0.011(4) 0.024(3) 0.024(3)
C15 0.077(3) 0.050(2) 0.055(2) 0.003(2) 0.008(2) -0.008(2)
C16 0.077(3) 0.071(3) 0.050(2) 0.000(2) 0.000(2) -0.005(2)
C17 0.091(4) 0.091(4) 0.084(4) 0.024(4) -0.010(3) -0.008(3)
C18 0.102(5) 0.104(6) 0.085(4) 0.016(4) -0.019(4) 0.013(4)
C19 0.080(3) 0.121(6) 0.061(3) -0.005(3) -0.008(3) 0.010(3)
C20 0.074(3) 0.131(6) 0.083(4) 0.000(4) 0.004(3) -0.016(4)
C21 0.081(3) 0.088(4) 0.067(3) 0.009(3) 0.000(3) -0.015(3)
C22 0.097(4) 0.104(5) 0.070(3) -0.002(4) 0.020(3) -0.015(4)
C23 0.125(6) 0.145(8) 0.105(6) -0.050(6) 0.047(5) -0.021(5)
C24 0.074(3) 0.036(2) 0.072(3) -0.0022(18) -0.004(2) -0.0028(18)
C25 0.059(2) 0.050(3) 0.068(3) -0.011(2) 0.009(2) -0.0071(19)
C26 0.059(3) 0.063(3) 0.132(5) -0.005(3) -0.001(3) 0.004(2)
C27 0.053(2) 0.075(4) 0.084(4) -0.031(3) -0.004(2) 0.014(2)
C28 0.077(4) 0.179(9) 0.083(4) 0.011(5) 0.030(3) 0.024(4)

loop_
_atom_type_symbol
_atom_type_description
_atom_type_scat_dispersion_real
_atom_type_scat_dispersion_imag
_atom_type_scat_source
C C 0.0181 0.0091 'International Tables Vol C Tables 4.2.6.8 and 6.1.1.4'
H H 0.0000 0.0000 'International Tables Vol C Tables 4.2.6.8 and 6.1.1.4'
O O 0.0492 0.0322 'International Tables Vol C Tables 4.2.6.8 and 6.1.1.4'
F F 0.0727 0.0534 'International Tables Vol C Tables 4.2.6.8 and 6.1.1.4'
Br Br -0.6763 1.2805 'International Tables Vol C Tables 4.2.6.8 and 6.1.1.4'

loop_
_geom_angle_atom_site_label_1
_geom_angle_atom_site_label_2
_geom_angle_atom_site_label_3
_geom_angle
C11 O2 C12 117.7(5)
C13 O4 C14 116.0(5)
C25 O6 C26 116.1(4)
C27 O7 C28 117.6(6)
C8 C1 C2 114.2(5)
C8 C1 C10 109.4(5)
C2 C1 C10 111.5(5)
C3 C2 C7 117.6(6)
C3 C2 C1 122.3(7)
C7 C2 C1 120.1(5)
C2 C3 C4 120.8(9)
C5 C4 C3 119.9(8)
C6 C5 C4 120.8(7)
C6 C5 Br1 118.8(7)
C4 C5 Br1 120.3(6)
C5 C6 C7 119.4(8)
C2 C7 C6 121.4(6)
C9 C8 C1 124.0(11)
F1 C10 C11 106.6(5)
F1 C10 C13 105.4(4)
C11 C10 C13 111.0(4)
F1 C10 C1 109.7(5)
C11 C10 C1 112.7(4)
C13 C10 C1 111.1(4)
O1 C11 O2 125.8(6)
O1 C11 C10 123.1(6)
O2 C11 C10 111.1(4)
O3 C13 O4 126.5(5)
O3 C13 C10 122.7(5)
O4 C13 C10 110.8(4)
C22 C15 C16 112.5(5)
C22 C15 C24 109.5(5)
C16 C15 C24 110.9(4)
C17 C16 C21 118.9(6)
C17 C16 C15 122.0(5)
C21 C16 C15 119.1(5)
C16 C17 C18 120.9(7)
C19 C18 C17 119.0(7)
C18 C19 C20 120.9(6)
C18 C19 Br2 118.5(6)
C20 C19 Br2 120.5(6)
C19 C20 C21 120.2(7)
C20 C21 C16 119.9(7)
C23 C22 C15 122.8(8)
F2 C24 C25 106.9(4)
F2 C24 C27 107.2(5)
C25 C24 C27 110.1(4)
F2 C24 C15 109.9(4)
C25 C24 C15 112.1(4)
C27 C24 C15 110.4(4)
O5 C25 O6 125.2(5)
O5 C25 C24 123.2(5)
O6 C25 C24 111.6(4)
O8 C27 O7 125.1(7)
O8 C27 C24 123.9(7)
O7 C27 C24 111.0(4)

loop_
_geom_bond_atom_site_label_1
_geom_bond_atom_site_label_2
_geom_bond_distance
Br1 C5 1.905(7)
Br2 C19 1.888(6)
F1 C10 1.379(6)
F2 C24 1.369(6)
O1 C11 1.187(7)
O2 C11 1.303(7)
O2 C12 1.452(7)
O3 C13 1.190(7)
O4 C13 1.311(7)
O4 C14 1.443(7)
O5 C25 1.189(6)
O6 C25 1.299(6)
O6 C26 1.440(7)
O7 C27 1.303(8)
O7 C28 1.426(8)
O8 C27 1.192(7)
C1 C8 1.502(10)
C1 C2 1.519(8)
C1 C10 1.548(7)
C2 C3 1.370(10)
C2 C7 1.377(9)
C3 C4 1.393(14)
C4 C5 1.362(15)
C5 C6 1.334(12)
C6 C7 1.398(10)
C8 C9 1.274(15)
C10 C11 1.534(8)
C10 C13 1.541(7)
C15 C22 1.498(7)
C15 C16 1.519(8)
C15 C24 1.548(7)
C16 C17 1.379(9)
C16 C21 1.390(8)
C17 C18 1.404(10)
C18 C19 1.365(12)
C19 C20 1.371(12)
C20 C21 1.389(10)
C22 C23 1.324(14)
C24 C25 1.532(7)
C24 C27 1.542(8)

loop_
_geom_torsion_atom_site_label_1
_geom_torsion_atom_site_label_2
_geom_torsion_atom_site_label_3
_geom_torsion_atom_site_label_4
_geom_torsion
C8 C1 C2 C3 49.4(10)
C10 C1 C2 C3 -75.4(9)
C8 C1 C2 C7 -130.0(7)
C10 C1 C2 C7 105.2(7)
C7 C2 C3 C4 -1.1(15)
C1 C2 C3 C4 179.5(9)
C2 C3 C4 C5 2.2(18)
C3 C4 C5 C6 -3.4(17)
C3 C4 C5 Br1 179.6(9)
C4 C5 C6 C7 3.4(14)
Br1 C5 C6 C7 -179.6(6)
C3 C2 C7 C6 1.1(12)
C1 C2 C7 C6 -179.5(7)
C5 C6 C7 C2 -2.2(12)
C2 C1 C8 C9 120.9(9)
C10 C1 C8 C9 -113.2(9)
C8 C1 C10 F1 -60.6(7)
C2 C1 C10 F1 66.8(6)
C8 C1 C10 C11 -179.2(5)
C2 C1 C10 C11 -51.8(6)
C8 C1 C10 C13 55.6(6)
C2 C1 C10 C13 -177.0(4)
C12 O2 C11 O1 -2.2(8)
C12 O2 C11 C10 177.8(5)
F1 C10 C11 O1 12.4(7)
C13 C10 C11 O1 -101.9(7)
C1 C10 C11 O1 132.8(6)
F1 C10 C11 O2 -167.5(4)
C13 C10 C11 O2 78.2(5)
C1 C10 C11 O2 -47.1(6)
C14 O4 C13 O3 1.6(8)
C14 O4 C13 C10 -178.7(5)
F1 C10 C13 O3 -7.3(7)
C11 C10 C13 O3 107.7(5)
C1 C10 C13 O3 -126.1(5)
F1 C10 C13 O4 173.0(4)
C11 C10 C13 O4 -71.9(5)
C1 C10 C13 O4 54.2(5)
C22 C15 C16 C17 49.8(8)
C24 C15 C16 C17 -73.3(7)
C22 C15 C16 C21 -129.9(6)
C24 C15 C16 C21 107.1(6)
C21 C16 C17 C18 -1.1(11)
C15 C16 C17 C18 179.3(6)
C16 C17 C18 C19 0.4(12)
C17 C18 C19 C20 1.4(12)
C17 C18 C19 Br2 178.6(6)
C18 C19 C20 C21 -2.5(11)
Br2 C19 C20 C21 -179.6(5)
C19 C20 C21 C16 1.8(10)
C17 C16 C21 C20 0.1(9)
C15 C16 C21 C20 179.7(6)
C16 C15 C22 C23 123.9(8)
C24 C15 C22 C23 -112.3(8)
C22 C15 C24 F2 -61.8(7)
C16 C15 C24 F2 62.9(6)
C22 C15 C24 C25 56.9(6)
C16 C15 C24 C25 -178.3(4)
C22 C15 C24 C27 -179.9(5)
C16 C15 C24 C27 -55.2(5)
C26 O6 C25 O5 6.8(10)
C26 O6 C25 C24 -175.4(5)
F2 C24 C25 O5 -17.2(8)
C27 C24 C25 O5 99.0(6)
C15 C24 C25 O5 -137.6(6)
F2 C24 C25 O6 165.0(5)
C27 C24 C25 O6 -78.8(6)
C15 C24 C25 O6 44.5(6)
C28 O7 C27 O8 0.5(9)
C28 O7 C27 C24 179.7(5)
F2 C24 C27 O8 0.6(8)
C25 C24 C27 O8 -115.5(6)
C15 C24 C27 O8 120.2(6)
F2 C24 C27 O7 -178.6(4)
C25 C24 C27 O7 65.4(5)
C15 C24 C27 O7 -58.9(6)
